data_4105612
loop_
_publ_author_name
'Steven M. Baldwin'
'John E. Bercaw'
'Lawrence M. Henling'
'Michael W. Day'
'Hans H. Brintzinger'

_publ_section_title
;
 Cationic Alkylaluminum-Complexed Zirconocene Hydrides: NMR-Spectroscopic
 Identification, Crystallographic Structure Determination, and
 Interconversion with Other Zirconocene Cations
;
_journal_name_full 'Journal of the American Chemical Society'
_journal_page_first 1805
_journal_page_last 1813
_journal_paper_doi 10.1021/ja1050428
_journal_volume 133
_journal_year 2011
_chemical_formula_moiety 'C30 H57 Al2 Si2 Zr, C24 B F20'
_chemical_formula_sum 'C54 H57 Al2 B F20 Si2 Zr'
_chemical_formula_weight 1298.17
_chemical_name_systematic
;

 ?

;
_space_group_IT_number 14
_symmetry_cell_setting monoclinic
_symmetry_space_group_name_Hall '-P 2yn'
_symmetry_space_group_name_H-M 'P 1 21/n 1'
_atom_sites_solution_hydrogens geom
_atom_sites_solution_primary direct
_atom_sites_solution_secondary difmap
_audit_creation_method SHELXL-97
_cell_angle_alpha 90.00
_cell_angle_beta 103.262(3)
_cell_angle_gamma 90.00
_cell_formula_units_Z 4
_cell_length_a 16.2579(8)
_cell_length_b 17.1922(7)
_cell_length_c 21.1975(10)
_cell_measurement_reflns_used 9643
_cell_measurement_temperature 100(2)
_cell_measurement_theta_max 24.63
_cell_measurement_theta_min 2.30
_cell_volume 5766.9(5)
_computing_cell_refinement 'Bruker SAINT-Plus v7.66A'
_computing_data_collection 'Bruker APEX2 v2009.7-0'
_computing_data_reduction 'Bruker SAINT-Plus v7.66A'
_computing_molecular_graphics 'Bruker XP v5.1'
_computing_publication_material 'Bruker XCIF 2008'
_computing_structure_refinement 'SHELXL-97 (Sheldrick, 2008)'
_computing_structure_solution 'SHELXS-97 (Sheldrick, 2008)'
_diffrn_ambient_temperature 100(2)
_diffrn_measured_fraction_theta_full 0.991
_diffrn_measured_fraction_theta_max 0.991
_diffrn_measurement_device_type 'Bruker KAPPA APEX II'
_diffrn_measurement_method '\w scans; 10 settings'
_diffrn_radiation_monochromator graphite
_diffrn_radiation_source 'fine-focus sealed tube'
_diffrn_radiation_type MoK\a
_diffrn_radiation_wavelength 0.71073
_diffrn_reflns_av_R_equivalents 0.0580
_diffrn_reflns_av_sigmaI/netI 0.0509
_diffrn_reflns_limit_h_max 20
_diffrn_reflns_limit_h_min -20
_diffrn_reflns_limit_k_max 22
_diffrn_reflns_limit_k_min -22
_diffrn_reflns_limit_l_max 25
_diffrn_reflns_limit_l_min -27
_diffrn_reflns_number 75246
_diffrn_reflns_theta_full 27.17
_diffrn_reflns_theta_max 27.17
_diffrn_reflns_theta_min 1.43
_exptl_absorpt_coefficient_mu 0.364
_exptl_absorpt_correction_T_max 0.7455
_exptl_absorpt_correction_T_min 0.6208
_exptl_absorpt_correction_type multi-scan
_exptl_absorpt_process_details 'SADABS v2008/2, Bruker-AXS, Madison, WI'
_exptl_crystal_colour Colorless
_exptl_crystal_density_diffrn 1.495
_exptl_crystal_description Blade
_exptl_crystal_F_000 2640
_exptl_crystal_size_max 0.28
_exptl_crystal_size_mid 0.20
_exptl_crystal_size_min 0.04
_refine_diff_density_max 0.741
_refine_diff_density_min -0.489
_refine_diff_density_rms 0.084
_refine_ls_extinction_method none
_refine_ls_goodness_of_fit_ref 1.883
_refine_ls_hydrogen_treatment Riding
_refine_ls_matrix_type 'Full matrix'
_refine_ls_number_parameters 745
_refine_ls_number_reflns 12697
_refine_ls_number_restraints 0
_refine_ls_restrained_S_all 1.883
_refine_ls_R_factor_all 0.0795
_refine_ls_R_factor_gt 0.0422
_refine_ls_shift/su_max 0.002
_refine_ls_shift/su_mean 0.000
_refine_ls_structure_factor_coef Fsqd
_refine_ls_weighting_details w=1/s^2^(Fo^2^)
_refine_ls_weighting_scheme sigma
_refine_ls_wR_factor_gt 0.0681
_refine_ls_wR_factor_ref 0.0719
_reflns_number_gt 8862
_reflns_number_total 12697
_reflns_threshold_expression >2sigma(I)
_cod_data_source_file ja1050428_si_002.cif
_cod_data_source_block smb04
_cod_depositor_comments
;
The following automatic conversions were performed:

'_atom_sites_solution_primary' value 'direct methods' was changed to
'direct'.

'_atom_sites_solution_secondary' value 'Difference Fourier map' was
changed to 'difmap'.

'_atom_sites_solution_hydrogens' value 'Geometric positions' was
changed to 'geom'.

Automatic conversion script
Id: cif_fix_values 6452 2018-10-05 10:23:21Z andrius 
;
_cod_database_code 4105612

loop_
_symmetry_equiv_pos_as_xyz
'x, y, z'
'-x+1/2, y+1/2, -z+1/2'
'-x, -y, -z'
'x-1/2, -y-1/2, z-1/2'

loop_
_atom_site_label
_atom_site_type_symbol
_atom_site_fract_x
_atom_site_fract_y
_atom_site_fract_z
_atom_site_U_iso_or_equiv
_atom_site_adp_type
_atom_site_occupancy
_atom_site_symmetry_multiplicity
_atom_site_calc_flag
_atom_site_refinement_flags
Zr1 Zr 0.855123(15) 0.328371(13) 0.168748(12) 0.01698(6) Uani 1 1 d .
H1H H 0.9319(13) 0.2412(10) 0.1615(10) 0.016(6) Uiso 1 1 d .
H2H H 0.9698(14) 0.3282(11) 0.2373(10) 0.024(6) Uiso 1 1 d .
H3H H 0.8716(12) 0.4120(10) 0.2325(9) 0.012(6) Uiso 1 1 d .
Si1 Si 0.72851(4) 0.25264(4) 0.04419(3) 0.01993(17) Uani 1 1 d .
Si2 Si 0.67984(4) 0.41929(4) 0.12336(3) 0.02058(17) Uani 1 1 d .
Al1 Al 1.02727(5) 0.24452(4) 0.20899(4) 0.02070(18) Uani 1 1 d .
Al2 Al 0.95706(5) 0.40529(4) 0.29379(4) 0.02402(19) Uani 1 1 d .
C1 C 0.72749(15) 0.25399(13) 0.13281(12) 0.0193(6) Uani 1 1 d .
C2 C 0.70686(15) 0.32305(13) 0.16632(12) 0.0188(6) Uani 1 1 d .
C3 C 0.74508(15) 0.31268(13) 0.23297(12) 0.0219(6) Uani 1 1 d .
H3 H 0.7375 0.3482 0.2686 0.026 Uiso 1 1 calc R
C4 C 0.78956(16) 0.24210(14) 0.24210(13) 0.0241(6) Uani 1 1 d .
H4 H 0.8195 0.2195 0.2846 0.029 Uiso 1 1 calc R
C5 C 0.77758(15) 0.20567(14) 0.18118(12) 0.0217(6) Uani 1 1 d .
H5 H 0.7971 0.1520 0.1737 0.026 Uiso 1 1 calc R
C6 C 0.79562(15) 0.34363(12) 0.05436(11) 0.0165(6) Uani 1 1 d .
C7 C 0.77511(15) 0.41299(12) 0.08716(11) 0.0182(6) Uani 1 1 d .
C8 C 0.85245(16) 0.45363(13) 0.10958(12) 0.0202(6) Uani 1 1 d .
H8 H 0.8577 0.5062 0.1303 0.024 Uiso 1 1 calc R
C9 C 0.91946(16) 0.41244(12) 0.09318(11) 0.0188(6) Uani 1 1 d .
H9 H 0.9796 0.4298 0.1008 0.023 Uiso 1 1 calc R
C10 C 0.88418(15) 0.34565(13) 0.05870(11) 0.0188(6) Uani 1 1 d .
H10 H 0.9158 0.3079 0.0373 0.023 Uiso 1 1 calc R
C11 C 0.78934(16) 0.16695(13) 0.02766(12) 0.0264(6) Uani 1 1 d .
H11A H 0.7584 0.1193 0.0328 0.040 Uiso 1 1 calc R
H11B H 0.8447 0.1663 0.0582 0.040 Uiso 1 1 calc R
H11C H 0.7971 0.1699 -0.0168 0.040 Uiso 1 1 calc R
C12 C 0.62407(16) 0.25641(14) -0.01338(12) 0.0276(6) Uani 1 1 d .
H12A H 0.6215 0.3021 -0.0414 0.041 Uiso 1 1 calc R
H12B H 0.5795 0.2599 0.0108 0.041 Uiso 1 1 calc R
H12C H 0.6159 0.2092 -0.0400 0.041 Uiso 1 1 calc R
C13 C 0.57702(16) 0.42636(14) 0.06421(12) 0.0271(6) Uani 1 1 d .
H13A H 0.5319 0.4084 0.0844 0.041 Uiso 1 1 calc R
H13B H 0.5781 0.3938 0.0265 0.041 Uiso 1 1 calc R
H13C H 0.5665 0.4806 0.0504 0.041 Uiso 1 1 calc R
C14 C 0.69278(16) 0.49932(13) 0.18413(12) 0.0278(7) Uani 1 1 d .
H14A H 0.6774 0.5490 0.1618 0.042 Uiso 1 1 calc R
H14B H 0.7518 0.5014 0.2085 0.042 Uiso 1 1 calc R
H14C H 0.6560 0.4897 0.2140 0.042 Uiso 1 1 calc R
C15 C 1.03709(17) 0.17437(14) 0.28300(12) 0.0286(6) Uani 1 1 d .
H15A H 1.0964 0.1753 0.3082 0.034 Uiso 1 1 calc R
H15B H 1.0016 0.1951 0.3113 0.034 Uiso 1 1 calc R
C16 C 1.01178(18) 0.08923(15) 0.26690(14) 0.0369(8) Uani 1 1 d .
H16 H 0.9502 0.0884 0.2455 0.044 Uiso 1 1 calc R
C17 C 1.02421(19) 0.04007(16) 0.32804(14) 0.0454(9) Uani 1 1 d .
H17A H 1.0061 -0.0134 0.3164 0.068 Uiso 1 1 calc R
H17B H 0.9905 0.0617 0.3567 0.068 Uiso 1 1 calc R
H17C H 1.0841 0.0403 0.3504 0.068 Uiso 1 1 calc R
C18 C 1.0590(2) 0.05501(15) 0.21985(15) 0.0516(9) Uani 1 1 d .
H18A H 1.1198 0.0562 0.2392 0.077 Uiso 1 1 calc R
H18B H 1.0469 0.0856 0.1797 0.077 Uiso 1 1 calc R
H18C H 1.0409 0.0011 0.2101 0.077 Uiso 1 1 calc R
C19 C 1.10650(15) 0.28135(13) 0.15965(12) 0.0215(6) Uani 1 1 d .
H19A H 1.0759 0.2851 0.1136 0.026 Uiso 1 1 calc R
H19B H 1.1238 0.3347 0.1745 0.026 Uiso 1 1 calc R
C20 C 1.18721(16) 0.23333(14) 0.16262(12) 0.0228(6) Uani 1 1 d .
H20 H 1.1702 0.1776 0.1550 0.027 Uiso 1 1 calc R
C21 C 1.24677(17) 0.23898(16) 0.22839(13) 0.0373(7) Uani 1 1 d .
H21A H 1.2967 0.2067 0.2292 0.056 Uiso 1 1 calc R
H21B H 1.2182 0.2207 0.2616 0.056 Uiso 1 1 calc R
H21C H 1.2642 0.2932 0.2372 0.056 Uiso 1 1 calc R
C22 C 1.23222(17) 0.25761(14) 0.11005(13) 0.0306(7) Uani 1 1 d .
H22A H 1.2503 0.3120 0.1168 0.046 Uiso 1 1 calc R
H22B H 1.1935 0.2521 0.0674 0.046 Uiso 1 1 calc R
H22C H 1.2817 0.2244 0.1122 0.046 Uiso 1 1 calc R
C23 C 0.93254(18) 0.36230(14) 0.37210(12) 0.0296(7) Uani 1 1 d .
H23A H 0.8855 0.3246 0.3602 0.035 Uiso 1 1 calc R
H23B H 0.9828 0.3340 0.3966 0.035 Uiso 1 1 calc R
C24 C 0.9082(2) 0.42633(17) 0.41568(14) 0.0458(8) Uani 1 1 d .
H24 H 0.9532 0.4672 0.4227 0.055 Uiso 1 1 calc R
C25 C 0.9028(3) 0.3944(2) 0.48121(16) 0.112(2) Uani 1 1 d .
H25A H 0.8924 0.4372 0.5090 0.168 Uiso 1 1 calc R
H25B H 0.9560 0.3686 0.5014 0.168 Uiso 1 1 calc R
H25C H 0.8563 0.3568 0.4756 0.168 Uiso 1 1 calc R
C26 C 0.8267(2) 0.46332(18) 0.38413(16) 0.0575(10) Uani 1 1 d .
H26A H 0.7812 0.4248 0.3791 0.086 Uiso 1 1 calc R
H26B H 0.8300 0.4831 0.3414 0.086 Uiso 1 1 calc R
H26C H 0.8151 0.5064 0.4111 0.086 Uiso 1 1 calc R
C27 C 1.04319(16) 0.48392(13) 0.29504(13) 0.0283(7) Uani 1 1 d .
H27A H 1.0585 0.4840 0.2524 0.034 Uiso 1 1 calc R
H27B H 1.0189 0.5355 0.3008 0.034 Uiso 1 1 calc R
C28 C 1.12332(17) 0.47301(14) 0.34778(13) 0.0322(7) Uani 1 1 d .
H28 H 1.1070 0.4684 0.3903 0.039 Uiso 1 1 calc R
C29 C 1.16835(19) 0.39874(15) 0.33650(15) 0.0474(9) Uani 1 1 d .
H29A H 1.1813 0.4006 0.2936 0.071 Uiso 1 1 calc R
H29B H 1.1318 0.3540 0.3388 0.071 Uiso 1 1 calc R
H29C H 1.2209 0.3937 0.3698 0.071 Uiso 1 1 calc R
C30 C 1.1827(2) 0.54244(16) 0.35144(17) 0.0598(10) Uani 1 1 d .
H30A H 1.2323 0.5348 0.3871 0.090 Uiso 1 1 calc R
H30B H 1.1532 0.5900 0.3590 0.090 Uiso 1 1 calc R
H30C H 1.2008 0.5471 0.3106 0.090 Uiso 1 1 calc R
B1 B 0.95008(18) 0.73073(15) 0.12727(14) 0.0187(7) Uani 1 1 d .
F1 F 1.05464(9) 0.83462(7) 0.21727(6) 0.0257(3) Uani 1 1 d .
F2 F 1.07937(10) 0.83794(8) 0.34584(7) 0.0395(4) Uani 1 1 d .
F3 F 1.00298(11) 0.73177(9) 0.40827(7) 0.0487(5) Uani 1 1 d .
F4 F 0.89716(10) 0.62448(8) 0.33798(7) 0.0419(4) Uani 1 1 d .
F5 F 0.86286(9) 0.62513(8) 0.21003(7) 0.0302(4) Uani 1 1 d .
F6 F 1.11236(9) 0.80559(7) 0.10000(6) 0.0238(3) Uani 1 1 d .
F7 F 1.25555(8) 0.73025(7) 0.10459(7) 0.0254(3) Uani 1 1 d .
F8 F 1.27109(9) 0.57713(7) 0.13300(7) 0.0279(4) Uani 1 1 d .
F9 F 1.13586(9) 0.49762(7) 0.15860(7) 0.0287(4) Uani 1 1 d .
F10 F 0.99145(8) 0.57160(7) 0.15456(6) 0.0233(3) Uani 1 1 d .
F11 F 0.97378(9) 0.76800(7) 0.00033(6) 0.0243(3) Uani 1 1 d .
F12 F 0.94612(10) 0.90190(7) -0.06349(7) 0.0322(4) Uani 1 1 d .
F13 F 0.89095(10) 1.02847(7) -0.00847(7) 0.0362(4) Uani 1 1 d .
F14 F 0.86599(10) 1.01756(7) 0.11492(7) 0.0341(4) Uani 1 1 d .
F15 F 0.88913(9) 0.88460(7) 0.17817(6) 0.0251(3) Uani 1 1 d .
F16 F 0.94379(9) 0.60584(7) 0.02128(6) 0.0260(3) Uani 1 1 d .
F17 F 0.80698(10) 0.53523(8) -0.04299(7) 0.0363(4) Uani 1 1 d .
F18 F 0.65200(10) 0.56987(8) -0.02204(7) 0.0410(4) Uani 1 1 d .
F19 F 0.63961(9) 0.67999(9) 0.06828(8) 0.0405(4) Uani 1 1 d .
F20 F 0.77692(9) 0.75331(8) 0.13387(7) 0.0293(4) Uani 1 1 d .
C41 C 0.95487(15) 0.73213(13) 0.20537(12) 0.0192(6) Uani 1 1 d .
C42 C 1.01115(16) 0.78262(13) 0.24526(12) 0.0216(6) Uani 1 1 d .
C43 C 1.02662(17) 0.78492(15) 0.31118(13) 0.0272(7) Uani 1 1 d .
C44 C 0.98736(19) 0.73162(16) 0.34295(13) 0.0318(7) Uani 1 1 d .
C45 C 0.93384(17) 0.67825(15) 0.30759(13) 0.0291(7) Uani 1 1 d .
C46 C 0.91827(16) 0.67986(14) 0.24088(13) 0.0233(6) Uani 1 1 d .
C47 C 1.04136(15) 0.69186(12) 0.12443(11) 0.0154(5) Uani 1 1 d .
C48 C 1.11288(15) 0.72822(12) 0.11333(11) 0.0173(6) Uani 1 1 d .
C49 C 1.18814(15) 0.69109(13) 0.11529(11) 0.0185(6) Uani 1 1 d .
C50 C 1.19702(15) 0.61236(13) 0.12995(12) 0.0193(6) Uani 1 1 d .
C51 C 1.12946(16) 0.57454(12) 0.14297(12) 0.0193(6) Uani 1 1 d .
C52 C 1.05561(15) 0.61370(13) 0.14075(11) 0.0183(6) Uani 1 1 d .
C53 C 0.93532(15) 0.81850(12) 0.09318(11) 0.0174(6) Uani 1 1 d .
C54 C 0.94659(15) 0.82898(13) 0.03144(12) 0.0193(6) Uani 1 1 d .
C55 C 0.93228(17) 0.89685(14) -0.00370(12) 0.0235(6) Uani 1 1 d .
C56 C 0.90501(17) 0.96093(13) 0.02474(13) 0.0251(6) Uani 1 1 d .
C57 C 0.89200(16) 0.95459(13) 0.08572(13) 0.0237(6) Uani 1 1 d .
C58 C 0.90661(16) 0.88442(13) 0.11860(12) 0.0203(6) Uani 1 1 d .
C59 C 0.86891(15) 0.68180(13) 0.08412(11) 0.0177(6) Uani 1 1 d .
C60 C 0.87060(16) 0.62658(13) 0.03629(12) 0.0198(6) Uani 1 1 d .
C61 C 0.79963(18) 0.58917(13) 0.00146(12) 0.0243(6) Uani 1 1 d .
C62 C 0.72160(18) 0.60625(15) 0.01154(13) 0.0281(7) Uani 1 1 d .
C63 C 0.71529(16) 0.66200(15) 0.05680(13) 0.0272(6) Uani 1 1 d .
C64 C 0.78791(17) 0.69778(14) 0.09062(12) 0.0236(6) Uani 1 1 d .

loop_
_atom_site_aniso_label
_atom_site_aniso_U_11
_atom_site_aniso_U_22
_atom_site_aniso_U_33
_atom_site_aniso_U_23
_atom_site_aniso_U_13
_atom_site_aniso_U_12
Zr1 0.01799(13) 0.01760(12) 0.01693(14) 0.00132(11) 0.00727(10) 0.00093(11)
Si1 0.0226(4) 0.0192(4) 0.0197(4) 0.0000(3) 0.0084(3) -0.0017(3)
Si2 0.0188(4) 0.0220(4) 0.0227(4) 0.0001(3) 0.0084(3) 0.0021(3)
Al1 0.0218(4) 0.0203(4) 0.0207(5) 0.0014(3) 0.0063(4) 0.0031(3)
Al2 0.0246(5) 0.0253(4) 0.0223(5) -0.0031(4) 0.0055(4) 0.0037(4)
C1 0.0189(14) 0.0201(13) 0.0213(16) 0.0011(11) 0.0094(12) -0.0021(11)
C2 0.0161(13) 0.0233(13) 0.0192(15) 0.0003(11) 0.0088(11) -0.0032(11)
C3 0.0220(15) 0.0254(14) 0.0232(16) -0.0006(11) 0.0151(12) -0.0017(12)
C4 0.0220(15) 0.0308(15) 0.0212(16) 0.0082(12) 0.0086(12) -0.0014(12)
C5 0.0236(15) 0.0201(13) 0.0246(16) 0.0031(12) 0.0121(13) -0.0030(12)
C6 0.0191(14) 0.0187(13) 0.0131(14) 0.0036(10) 0.0064(11) 0.0024(11)
C7 0.0204(14) 0.0144(12) 0.0202(15) 0.0058(11) 0.0054(12) 0.0029(11)
C8 0.0253(15) 0.0152(12) 0.0218(16) 0.0051(11) 0.0087(12) 0.0015(11)
C9 0.0194(14) 0.0199(13) 0.0184(15) 0.0043(11) 0.0072(12) -0.0029(11)
C10 0.0228(14) 0.0195(13) 0.0173(15) 0.0036(11) 0.0113(12) 0.0007(11)
C11 0.0352(16) 0.0198(13) 0.0255(17) 0.0026(12) 0.0097(13) -0.0011(13)
C12 0.0265(16) 0.0321(15) 0.0253(17) -0.0050(12) 0.0083(13) -0.0036(13)
C13 0.0253(16) 0.0288(15) 0.0286(17) -0.0007(12) 0.0095(13) 0.0048(13)
C14 0.0252(16) 0.0275(15) 0.0318(18) -0.0004(13) 0.0091(13) 0.0052(13)
C15 0.0285(16) 0.0330(15) 0.0251(17) 0.0046(13) 0.0076(13) 0.0036(14)
C16 0.0308(17) 0.0404(17) 0.038(2) 0.0180(15) 0.0051(15) -0.0049(14)
C17 0.0364(19) 0.0453(19) 0.054(2) 0.0273(16) 0.0104(17) -0.0043(15)
C18 0.080(3) 0.0250(16) 0.052(2) 0.0011(15) 0.021(2) -0.0110(17)
C19 0.0227(15) 0.0232(13) 0.0179(16) 0.0012(11) 0.0033(12) 0.0031(12)
C20 0.0239(15) 0.0224(14) 0.0235(17) 0.0022(11) 0.0082(13) 0.0017(12)
C21 0.0305(17) 0.0534(19) 0.0300(19) 0.0083(14) 0.0107(15) 0.0085(15)
C22 0.0272(16) 0.0365(16) 0.0303(18) 0.0070(13) 0.0110(14) 0.0035(13)
C23 0.0307(17) 0.0323(15) 0.0242(17) -0.0044(12) 0.0032(13) 0.0041(13)
C24 0.055(2) 0.054(2) 0.033(2) 0.0028(15) 0.0200(17) 0.0131(18)
C25 0.209(6) 0.107(3) 0.037(3) 0.022(2) 0.063(3) 0.084(4)
C26 0.058(2) 0.058(2) 0.064(3) -0.0101(18) 0.031(2) 0.0087(19)
C27 0.0320(17) 0.0193(14) 0.0339(18) 0.0011(12) 0.0081(14) 0.0058(12)
C28 0.0342(18) 0.0326(16) 0.0289(18) -0.0053(13) 0.0057(14) -0.0069(14)
C29 0.0347(19) 0.0408(18) 0.061(2) 0.0116(16) -0.0006(17) 0.0088(15)
C30 0.055(2) 0.0410(19) 0.079(3) -0.0112(18) 0.007(2) -0.0191(18)
B1 0.0231(17) 0.0165(14) 0.0198(18) -0.0001(12) 0.0115(14) 0.0003(13)
F1 0.0308(9) 0.0216(7) 0.0252(9) -0.0043(6) 0.0072(7) -0.0026(7)
F2 0.0422(10) 0.0456(10) 0.0259(10) -0.0134(8) -0.0020(8) 0.0105(8)
F3 0.0629(12) 0.0681(11) 0.0178(10) 0.0067(8) 0.0146(9) 0.0300(10)
F4 0.0515(11) 0.0441(9) 0.0405(11) 0.0237(8) 0.0316(9) 0.0192(8)
F5 0.0348(9) 0.0261(8) 0.0351(10) 0.0066(7) 0.0189(8) -0.0018(7)
F6 0.0279(9) 0.0153(7) 0.0308(9) 0.0031(6) 0.0121(7) -0.0024(6)
F7 0.0217(8) 0.0259(8) 0.0313(10) 0.0009(6) 0.0118(7) -0.0038(7)
F8 0.0205(8) 0.0255(8) 0.0389(10) -0.0055(7) 0.0095(7) 0.0037(7)
F9 0.0317(9) 0.0146(7) 0.0419(10) 0.0032(7) 0.0129(8) 0.0042(7)
F10 0.0245(8) 0.0165(7) 0.0321(9) 0.0042(6) 0.0133(7) -0.0005(6)
F11 0.0362(9) 0.0198(7) 0.0201(9) -0.0033(6) 0.0128(7) 0.0023(7)
F12 0.0488(10) 0.0308(8) 0.0201(9) 0.0051(7) 0.0144(8) 0.0009(8)
F13 0.0517(11) 0.0216(8) 0.0391(10) 0.0127(7) 0.0181(8) 0.0084(7)
F14 0.0500(10) 0.0200(8) 0.0375(10) 0.0037(7) 0.0205(8) 0.0139(8)
F15 0.0363(9) 0.0229(7) 0.0211(9) 0.0028(6) 0.0168(7) 0.0086(7)
F16 0.0291(9) 0.0246(8) 0.0265(9) -0.0076(6) 0.0109(7) 0.0003(7)
F17 0.0485(11) 0.0278(8) 0.0309(10) -0.0110(7) 0.0061(8) -0.0072(8)
F18 0.0339(10) 0.0456(10) 0.0392(11) 0.0000(8) -0.0003(8) -0.0164(8)
F19 0.0213(9) 0.0555(10) 0.0467(11) -0.0010(8) 0.0124(8) -0.0026(8)
F20 0.0276(9) 0.0346(8) 0.0299(10) -0.0054(7) 0.0156(7) 0.0030(7)
C41 0.0219(14) 0.0175(13) 0.0207(16) 0.0024(11) 0.0103(12) 0.0083(11)
C42 0.0258(15) 0.0203(13) 0.0210(17) 0.0015(12) 0.0099(13) 0.0066(12)
C43 0.0309(17) 0.0285(15) 0.0215(17) -0.0047(13) 0.0050(14) 0.0124(13)
C44 0.0386(18) 0.0436(18) 0.0147(17) 0.0042(14) 0.0093(14) 0.0250(15)
C45 0.0345(17) 0.0317(15) 0.0275(18) 0.0140(14) 0.0207(14) 0.0165(14)
C46 0.0256(15) 0.0211(14) 0.0261(17) 0.0002(12) 0.0116(13) 0.0062(13)
C47 0.0217(14) 0.0138(12) 0.0121(14) -0.0022(10) 0.0067(11) -0.0007(11)
C48 0.0235(15) 0.0137(12) 0.0151(15) -0.0002(10) 0.0053(12) 0.0001(11)
C49 0.0178(14) 0.0237(14) 0.0166(15) -0.0036(11) 0.0095(11) -0.0063(11)
C50 0.0163(14) 0.0214(13) 0.0210(16) -0.0056(11) 0.0058(12) 0.0026(11)
C51 0.0239(15) 0.0132(12) 0.0210(16) -0.0032(11) 0.0053(12) 0.0004(11)
C52 0.0166(14) 0.0200(13) 0.0200(15) -0.0030(11) 0.0078(12) -0.0042(11)
C53 0.0187(14) 0.0159(13) 0.0184(15) -0.0034(11) 0.0059(11) -0.0006(11)
C54 0.0219(14) 0.0163(12) 0.0213(15) -0.0040(12) 0.0083(12) 0.0007(12)
C55 0.0306(16) 0.0269(15) 0.0152(16) 0.0040(12) 0.0102(13) -0.0009(12)
C56 0.0328(17) 0.0160(14) 0.0266(17) 0.0069(12) 0.0073(14) 0.0021(12)
C57 0.0300(16) 0.0161(13) 0.0282(17) -0.0005(12) 0.0130(13) 0.0065(12)
C58 0.0221(15) 0.0230(14) 0.0185(16) 0.0018(11) 0.0104(12) 0.0002(12)
C59 0.0227(14) 0.0158(13) 0.0162(15) 0.0038(11) 0.0078(11) -0.0009(11)
C60 0.0227(15) 0.0178(13) 0.0208(16) 0.0030(11) 0.0087(12) 0.0007(12)
C61 0.0369(18) 0.0184(14) 0.0172(16) -0.0007(11) 0.0057(13) -0.0040(13)
C62 0.0277(17) 0.0311(15) 0.0222(17) 0.0043(13) -0.0008(13) -0.0113(13)
C63 0.0225(16) 0.0316(16) 0.0291(18) 0.0058(13) 0.0089(13) -0.0010(13)
C64 0.0296(16) 0.0238(14) 0.0199(16) -0.0003(12) 0.0108(13) 0.0002(12)

loop_
_atom_type_symbol
_atom_type_description
_atom_type_scat_dispersion_real
_atom_type_scat_dispersion_imag
_atom_type_scat_source
C C 0.0033 0.0016 'International Tables Vol C Tables 4.2.6.8 and 6.1.1.4'
H H 0.0000 0.0000 'International Tables Vol C Tables 4.2.6.8 and 6.1.1.4'
B B 0.0013 0.0007 'International Tables Vol C Tables 4.2.6.8 and 6.1.1.4'
F F 0.0171 0.0103 'International Tables Vol C Tables 4.2.6.8 and 6.1.1.4'
Al Al 0.0645 0.0514 'International Tables Vol C Tables 4.2.6.8 and 6.1.1.4'
Si Si 0.0817 0.0704 'International Tables Vol C Tables 4.2.6.8 and 6.1.1.4'
Zr Zr -2.9673 0.5597 'International Tables Vol C Tables 4.2.6.8 and 6.1.1.4'

loop_
_geom_angle_atom_site_label_1
_geom_angle_atom_site_label_2
_geom_angle_atom_site_label_3
_geom_angle
_geom_angle_publ_flag
H3H Zr1 H1H 128.6(8) yes
H3H Zr1 H2H 63.8(8) yes
H1H Zr1 H2H 64.8(8) yes
C2 Zr1 C7 68.43(8) ?
C2 Zr1 C1 35.39(7) ?
C7 Zr1 C1 78.97(8) ?
C2 Zr1 C6 79.24(8) ?
C7 Zr1 C6 35.26(7) ?
C1 Zr1 C6 67.76(8) ?
C2 Zr1 C8 96.94(8) ?
C7 Zr1 C8 33.75(8) ?
C1 Zr1 C8 112.72(8) ?
C6 Zr1 C8 56.08(8) ?
C2 Zr1 C3 33.58(7) ?
C7 Zr1 C3 96.92(8) ?
C1 Zr1 C3 56.10(8) ?
C6 Zr1 C3 112.81(8) ?
C8 Zr1 C3 115.87(8) ?
C2 Zr1 C10 112.82(8) ?
C7 Zr1 C10 56.19(8) ?
C1 Zr1 C10 95.82(8) ?
C6 Zr1 C10 33.59(8) ?
C8 Zr1 C10 54.00(8) ?
C3 Zr1 C10 146.38(8) ?
C2 Zr1 C5 56.12(8) ?
C7 Zr1 C5 112.57(8) ?
C1 Zr1 C5 33.60(7) ?
C6 Zr1 C5 95.86(8) ?
C8 Zr1 C5 146.31(8) ?
C3 Zr1 C5 53.89(8) ?
C10 Zr1 C5 113.94(8) ?
C2 Zr1 C4 55.49(8) ?
C7 Zr1 C4 123.91(8) ?
C1 Zr1 C4 55.53(8) ?
C6 Zr1 C4 123.29(8) ?
C8 Zr1 C4 148.09(8) ?
C3 Zr1 C4 32.23(7) ?
C10 Zr1 C4 146.27(8) ?
C5 Zr1 C4 32.33(7) ?
C2 Zr1 C9 124.19(8) ?
C7 Zr1 C9 55.76(8) ?
C1 Zr1 C9 123.34(8) ?
C6 Zr1 C9 55.58(8) ?
C8 Zr1 C9 32.41(7) ?
C3 Zr1 C9 148.27(7) ?
C10 Zr1 C9 32.38(7) ?
C5 Zr1 C9 146.33(8) ?
C4 Zr1 C9 178.65(8) ?
C2 Zr1 Al2 111.95(6) ?
C7 Zr1 Al2 117.05(6) ?
C1 Zr1 Al2 138.95(6) ?
C6 Zr1 Al2 146.19(5) ?
C8 Zr1 Al2 90.34(6) ?
C3 Zr1 Al2 83.61(6) ?
C10 Zr1 Al2 124.85(6) ?
C5 Zr1 Al2 117.09(6) ?
C4 Zr1 Al2 86.72(6) ?
C9 Zr1 Al2 94.58(6) ?
C2 Zr1 Al1 146.06(6) ?
C7 Zr1 Al1 142.03(6) ?
C1 Zr1 Al1 120.00(6) ?
C6 Zr1 Al1 117.24(6) ?
C8 Zr1 Al1 116.95(6) ?
C3 Zr1 Al1 121.04(6) ?
C10 Zr1 Al1 87.71(6) ?
C5 Zr1 Al1 91.37(6) ?
C4 Zr1 Al1 92.24(6) ?
C9 Zr1 Al1 87.81(6) ?
Al2 Zr1 Al1 71.85(2) ?
C12 Si1 C11 110.61(11) ?
C12 Si1 C1 116.15(12) ?
C11 Si1 C1 109.02(11) ?
C12 Si1 C6 117.66(11) ?
C11 Si1 C6 111.12(11) ?
C1 Si1 C6 90.75(10) ?
C12 Si1 Zr1 147.35(8) ?
C11 Si1 Zr1 101.99(8) ?
C1 Si1 Zr1 47.81(7) ?
C6 Si1 Zr1 47.92(7) ?
C13 Si2 C14 111.18(11) ?
C13 Si2 C7 115.32(11) ?
C14 Si2 C7 110.56(11) ?
C13 Si2 C2 117.26(11) ?
C14 Si2 C2 109.65(11) ?
C7 Si2 C2 91.38(10) ?
C13 Si2 Zr1 147.19(8) ?
C14 Si2 Zr1 101.62(8) ?
C7 Si2 Zr1 48.32(7) ?
C2 Si2 Zr1 48.33(7) ?
C19 Al1 C15 133.69(11) ?
C19 Al1 Zr1 111.71(7) ?
C15 Al1 Zr1 114.28(9) ?
C23 Al2 C27 122.86(12) ?
C23 Al2 Zr1 113.37(8) ?
C27 Al2 Zr1 123.63(9) ?
C5 C1 C2 106.3(2) ?
C5 C1 Si1 125.30(18) ?
C2 C1 Si1 123.40(17) ?
C5 C1 Zr1 76.86(14) ?
C2 C1 Zr1 72.06(13) ?
Si1 C1 Zr1 96.78(10) ?
C3 C2 C1 106.6(2) ?
C3 C2 Si2 126.16(17) ?
C1 C2 Si2 122.05(18) ?
C3 C2 Zr1 77.00(14) ?
C1 C2 Zr1 72.55(13) ?
Si2 C2 Zr1 95.64(9) ?
C4 C3 C2 109.9(2) ?
C4 C3 Zr1 75.98(14) ?
C2 C3 Zr1 69.42(13) ?
C3 C4 C5 107.4(2) ?
C3 C4 Zr1 71.79(13) ?
C5 C4 Zr1 71.88(14) ?
C4 C5 C1 109.7(2) ?
C4 C5 Zr1 75.79(14) ?
C1 C5 Zr1 69.54(13) ?
C10 C6 C7 106.8(2) ?
C10 C6 Si1 125.23(17) ?
C7 C6 Si1 122.83(18) ?
C10 C6 Zr1 76.74(14) ?
C7 C6 Zr1 72.05(13) ?
Si1 C6 Zr1 96.46(9) ?
C8 C7 C6 106.3(2) ?
C8 C7 Si2 125.65(18) ?
C6 C7 Si2 122.77(17) ?
C8 C7 Zr1 76.44(13) ?
C6 C7 Zr1 72.69(12) ?
Si2 C7 Zr1 95.84(10) ?
C9 C8 C7 110.2(2) ?
C9 C8 Zr1 76.35(13) ?
C7 C8 Zr1 69.81(12) ?
C8 C9 C10 107.0(2) ?
C8 C9 Zr1 71.23(13) ?
C10 C9 Zr1 71.81(13) ?
C9 C10 C6 109.8(2) ?
C9 C10 Zr1 75.81(14) ?
C6 C10 Zr1 69.67(13) ?
C16 C15 Al1 116.14(17) ?
C18 C16 C17 111.0(2) ?
C18 C16 C15 111.5(2) ?
C17 C16 C15 111.3(2) ?
C20 C19 Al1 117.87(16) ?
C21 C20 C22 110.1(2) ?
C21 C20 C19 111.3(2) ?
C22 C20 C19 111.8(2) ?
C24 C23 Al2 111.77(18) ?
C26 C24 C25 109.5(3) ?
C26 C24 C23 111.1(3) ?
C25 C24 C23 111.5(2) ?
C28 C27 Al2 114.67(17) ?
C29 C28 C27 110.5(2) ?
C29 C28 C30 110.1(2) ?
C27 C28 C30 111.5(2) ?
C41 B1 C47 102.07(19) ?
C41 B1 C59 114.4(2) ?
C47 B1 C59 112.73(19) ?
C41 B1 C53 113.15(19) ?
C47 B1 C53 113.2(2) ?
C59 B1 C53 101.75(19) ?
C46 C41 C42 112.1(2) ?
C46 C41 B1 127.6(2) ?
C42 C41 B1 119.6(2) ?
F1 C42 C43 115.9(2) ?
F1 C42 C41 118.6(2) ?
C43 C42 C41 125.5(2) ?
F2 C43 C42 121.6(2) ?
F2 C43 C44 119.4(2) ?
C42 C43 C44 119.0(3) ?
F3 C44 C45 120.7(3) ?
F3 C44 C43 120.1(3) ?
C45 C44 C43 119.2(3) ?
F4 C45 C44 119.8(3) ?
F4 C45 C46 120.6(3) ?
C44 C45 C46 119.6(2) ?
F5 C46 C45 115.1(2) ?
F5 C46 C41 120.3(2) ?
C45 C46 C41 124.6(2) ?
C48 C47 C52 112.2(2) ?
C48 C47 B1 128.54(19) ?
C52 C47 B1 118.9(2) ?
F6 C48 C49 115.1(2) ?
F6 C48 C47 120.7(2) ?
C49 C48 C47 124.2(2) ?
F7 C49 C48 121.0(2) ?
F7 C49 C50 118.5(2) ?
C48 C49 C50 120.4(2) ?
F8 C50 C51 122.3(2) ?
F8 C50 C49 119.9(2) ?
C51 C50 C49 117.7(2) ?
C50 C51 F9 119.6(2) ?
C50 C51 C52 120.1(2) ?
F9 C51 C52 120.3(2) ?
F10 C52 C51 116.3(2) ?
F10 C52 C47 118.4(2) ?
C51 C52 C47 125.3(2) ?
C54 C53 C58 113.3(2) ?
C54 C53 B1 119.6(2) ?
C58 C53 B1 127.0(2) ?
F11 C54 C53 119.2(2) ?
F11 C54 C55 115.0(2) ?
C53 C54 C55 125.7(2) ?
F12 C55 C54 121.5(2) ?
F12 C55 C56 120.2(2) ?
C54 C55 C56 118.2(2) ?
F13 C56 C57 121.3(2) ?
F13 C56 C55 119.5(2) ?
C57 C56 C55 119.2(2) ?
C56 C57 F14 120.0(2) ?
C56 C57 C58 120.1(2) ?
F14 C57 C58 119.9(2) ?
F15 C58 C53 121.8(2) ?
F15 C58 C57 114.7(2) ?
C53 C58 C57 123.5(2) ?
C64 C59 C60 112.7(2) ?
C64 C59 B1 120.1(2) ?
C60 C59 B1 127.1(2) ?
F16 C60 C61 115.2(2) ?
F16 C60 C59 121.2(2) ?
C61 C60 C59 123.6(2) ?
F17 C61 C62 119.5(2) ?
F17 C61 C60 119.9(2) ?
C62 C61 C60 120.6(2) ?
F18 C62 C61 121.1(2) ?
F18 C62 C63 120.3(3) ?
C61 C62 C63 118.6(2) ?
F19 C63 C62 120.3(2) ?
F19 C63 C64 120.9(2) ?
C62 C63 C64 118.8(3) ?
F20 C64 C63 115.7(2) ?
F20 C64 C59 118.7(2) ?
C63 C64 C59 125.6(2) ?

loop_
_geom_bond_atom_site_label_1
_geom_bond_atom_site_label_2
_geom_bond_distance
_geom_bond_publ_flag
Zr1 H3H 1.950(18) yes
Zr1 H1H 1.979(19) yes
Zr1 H2H 2.09(2) yes
Zr1 C2 2.401(2) yes
Zr1 C7 2.402(2) yes
Zr1 C1 2.407(2) yes
Zr1 C6 2.410(2) yes
Zr1 C8 2.487(2) yes
Zr1 C3 2.499(2) yes
Zr1 C10 2.502(2) yes
Zr1 C5 2.502(2) yes
Zr1 C4 2.552(2) yes
Zr1 C9 2.553(2) yes
Zr1 Al2 3.0831(8) yes
Zr1 Al1 3.0893(8) yes
Si1 C12 1.851(2) ?
Si1 C11 1.852(2) ?
Si1 C1 1.882(2) ?
Si1 C6 1.891(2) ?
Si2 C13 1.849(2) ?
Si2 C14 1.863(2) ?
Si2 C7 1.883(3) ?
Si2 C2 1.891(2) ?
Al1 C19 1.942(3) ?
Al1 C15 1.956(2) ?
Al2 C23 1.940(3) ?
Al2 C27 1.942(3) ?
C1 C5 1.422(3) ?
C1 C2 1.462(3) ?
C2 C3 1.418(3) ?
C3 C4 1.403(3) ?
C4 C5 1.408(3) ?
C6 C10 1.422(3) ?
C6 C7 1.457(3) ?
C7 C8 1.422(3) ?
C8 C9 1.408(3) ?
C9 C10 1.410(3) ?
C15 C16 1.537(3) ?
C16 C18 1.510(4) ?
C16 C17 1.521(3) ?
C19 C20 1.539(3) ?
C20 C21 1.507(3) ?
C20 C22 1.525(3) ?
C23 C24 1.546(4) ?
C24 C26 1.483(4) ?
C24 C25 1.515(4) ?
C27 C28 1.521(3) ?
C28 C29 1.518(4) ?
C28 C30 1.526(4) ?
B1 C41 1.640(4) ?
B1 C47 1.641(4) ?
B1 C59 1.653(4) ?
B1 C53 1.666(3) ?
F1 C42 1.358(3) ?
F2 C43 1.348(3) ?
F3 C44 1.349(3) ?
F4 C45 1.342(3) ?
F5 C46 1.362(3) ?
F6 C48 1.359(2) ?
F7 C49 1.349(3) ?
F8 C50 1.336(3) ?
F9 C51 1.361(2) ?
F10 C52 1.356(3) ?
F11 C54 1.365(2) ?
F12 C55 1.340(3) ?
F13 C56 1.350(3) ?
F14 C57 1.362(3) ?
F15 C58 1.356(3) ?
F16 C60 1.348(3) ?
F17 C61 1.347(3) ?
F18 C62 1.345(3) ?
F19 C63 1.344(3) ?
F20 C64 1.363(3) ?
C41 C46 1.391(3) ?
C41 C42 1.397(3) ?
C42 C43 1.362(3) ?
C43 C44 1.378(4) ?
C44 C45 1.364(4) ?
C45 C46 1.378(3) ?
C47 C48 1.387(3) ?
C47 C52 1.394(3) ?
C48 C49 1.372(3) ?
C49 C50 1.389(3) ?
C50 C51 1.358(3) ?
C51 C52 1.368(3) ?
C53 C54 1.374(3) ?
C53 C58 1.381(3) ?
C54 C55 1.375(3) ?
C55 C56 1.377(3) ?
C56 C57 1.361(3) ?
C57 C58 1.386(3) ?
C59 C64 1.383(3) ?
C59 C60 1.394(3) ?
C60 C61 1.378(3) ?
C61 C62 1.366(4) ?
C62 C63 1.377(4) ?
C63 C64 1.378(3) ?
